data_1536163
loop_
_publ_author_name
'Nuss, J.'
'Cardoso Gil, R.H.'
'Peters, K.'
'Hoenle, W.'
'von Schnering, H.G.'

_publ_section_title
;
 Synthese, Struktur und Eigenschaften der Tetraarsenidometallate(V)
 M7[TAs4] (M = K, Rb; T = Nb, Ta)
;
_journal_name_full 'Zeitschrift fuer Anorganische und Allgemeine Chemie'
_journal_page_first 1854
_journal_page_last 1864
_journal_volume 622
_journal_year 1996
_chemical_formula_sum 'As4 Nb Rb7'
_chemical_name_systematic 'Rb7 (Nb As4)'
_space_group_IT_number 31
_symmetry_space_group_name_Hall 'P 2ac -2'
_symmetry_space_group_name_H-M 'P m n 21'
_cell_angle_alpha 90
_cell_angle_beta 90
_cell_angle_gamma 90
_cell_formula_units_Z 2
_cell_length_a 10.592
_cell_length_b 9.528
_cell_length_c 8.604
_cell_volume 868.321
_citation_journal_id_ASTM ZAACAB
_cod_data_source_file Nuss_ZAACAB_1996_444.cif
_cod_data_source_block As4Nb1Rb7
_cod_original_cell_volume 868.3206
_cod_original_formula_sum 'As4 Nb1 Rb7'
_cod_database_code 1536163

loop_
_symmetry_equiv_pos_as_xyz
x,y,z
-x+1/2,-y,z+1/2
-x,y,z
x+1/2,-y,z+1/2

loop_
_atom_site_label
_atom_site_type_symbol
_atom_site_fract_x
_atom_site_fract_y
_atom_site_fract_z
_atom_site_occupancy
_atom_site_U_iso_or_equiv
Rb5 Rb+1 0.2875 0.1672 0.295 1 0.0
Rb4 Rb+1 0.29006 0.5337 0.1238 1 0.0
Rb1 Rb+1 0 0.9617 0.1326 1 0.0
As1 As-3 0 0.3141 0.2897 1 0.0
Rb2 Rb+1 0 0.0957 0.6034 1 0.0
As3 As-3 0.1981 0.1943 0.9073 1 0.0
As2 As-3 0 0.5774 0.9235 1 0.0
Nb1 Nb+5 0 0.3222 0 1 0.0
Rb3 Rb+1 0 0.6566 0.3375 1 0.0
